data_8105040
loop_
_publ_author_name
'Lee, See Mun'
'Lo, Kong Mun'
'Tiekink, Edward R.T.'

_publ_section_title
;
 Crystal structure of (dibenzyl
 sulphoxide-\kO)dibromido-bis(4-bromobenzyl-\kC)tin(IV), C28H26Br4OSSn
;
_journal_issue 1
_journal_name_full 'Zeitschrift f\"ur Kristallographie - New Crystal Structures'
_journal_page_first 139
_journal_page_last 141
_journal_paper_doi 10.1515/ncrs-2019-0541
_journal_volume 235
_journal_year 2019
_chemical_formula_moiety 'C28 H26 Br4 O S Sn'
_chemical_formula_sum 'C28 H26 Br4 O S Sn'
_chemical_formula_weight 848.88
_space_group_crystal_system monoclinic
_space_group_IT_number 8
_space_group_name_Hall 'C -2y'
_space_group_name_H-M_alt 'C 1 m 1'
_atom_sites_solution_hydrogens geom
_atom_sites_solution_primary direct
_atom_sites_solution_secondary difmap
_cell_angle_alpha 90
_cell_angle_beta 98.1640(10)
_cell_angle_gamma 90
_cell_formula_units_Z 2
_cell_length_a 8.40550(10)
_cell_length_b 26.9988(3)
_cell_length_c 6.42070(10)
_cell_measurement_reflns_used 15624
_cell_measurement_temperature 100(2)
_cell_measurement_theta_max 76.2390
_cell_measurement_theta_min 3.2580
_cell_volume 1442.34(3)
_computing_cell_refinement 'CrysAlisPro [1]'
_computing_data_collection 'CrysAlisPro [1]'
_computing_data_reduction 'CrysAlisPro [1]'
_computing_molecular_graphics 'ORTEP-3 for Windows [4]'
_computing_publication_material 'SHELXL-2018/3 [3]'
_computing_structure_refinement 'SHELXL-2018/3 [3]'
_computing_structure_solution 'SHELXT 2014/5 [2]'
_diffrn_ambient_temperature 100(2)
_diffrn_detector_area_resol_mean 5.2558
_diffrn_measured_fraction_theta_full 1.000
_diffrn_measured_fraction_theta_max 1.000
_diffrn_measurement_device_type 'XtaLAB Synergy, Dualflex, AtlasS2'
_diffrn_measurement_method '\w scans'
_diffrn_radiation_type CuK\a
_diffrn_radiation_wavelength 1.54184
_diffrn_reflns_av_R_equivalents 0.0395
_diffrn_reflns_av_unetI/netI 0.0225
_diffrn_reflns_Laue_measured_fraction_full 1.000
_diffrn_reflns_Laue_measured_fraction_max 1.000
_diffrn_reflns_limit_h_max 10
_diffrn_reflns_limit_h_min -10
_diffrn_reflns_limit_k_max 32
_diffrn_reflns_limit_k_min -32
_diffrn_reflns_limit_l_max 7
_diffrn_reflns_limit_l_min -7
_diffrn_reflns_number 17692
_diffrn_reflns_point_group_measured_fraction_full 0.954
_diffrn_reflns_point_group_measured_fraction_max 0.954
_diffrn_reflns_theta_full 67.041
_diffrn_reflns_theta_max 67.040
_diffrn_reflns_theta_min 3.274
_diffrn_source 'micro-focus sealed X-ray tube'
_exptl_absorpt_coefficient_mu 14.367
_exptl_absorpt_correction_T_max 1.000
_exptl_absorpt_correction_T_min 0.832
_exptl_absorpt_correction_type gaussian
_exptl_absorpt_process_details 'CrysAlisPro [1]'
_exptl_crystal_colour colourless
_exptl_crystal_density_diffrn 1.955
_exptl_crystal_description prism
_exptl_crystal_F_000 816
_exptl_crystal_size_max 0.134
_exptl_crystal_size_mid 0.068
_exptl_crystal_size_min 0.027
_refine_diff_density_max 0.751
_refine_diff_density_min -0.486
_refine_diff_density_rms 0.094
_refine_ls_abs_structure_details
;
 Flack x determined using 1162 quotients [(I+)-(I-)]/[(I+)+(I-)]
 (Parsons, Flack and Wagner, Acta Cryst. B69 (2013) 249-259).
;
_refine_ls_abs_structure_Flack -0.010(3)
_refine_ls_extinction_coef .
_refine_ls_extinction_method none
_refine_ls_goodness_of_fit_ref 1.025
_refine_ls_hydrogen_treatment constr
_refine_ls_matrix_type full
_refine_ls_number_parameters 166
_refine_ls_number_reflns 2510
_refine_ls_number_restraints 2
_refine_ls_restrained_S_all 1.024
_refine_ls_R_factor_all 0.0175
_refine_ls_R_factor_gt 0.0174
_refine_ls_shift/su_max 0.000
_refine_ls_shift/su_mean 0.000
_refine_ls_structure_factor_coef Fsqd
_refine_ls_weighting_details 'w=1/[\s^2^(Fo^2^)+(0.0338P)^2^+0.2819P] where P=(Fo^2^+2Fc^2^)/3'
_refine_ls_weighting_scheme calc
_refine_ls_wR_factor_gt 0.0453
_refine_ls_wR_factor_ref 0.0454
_reflns_Friedel_coverage 0.896
_reflns_Friedel_fraction_full 0.907
_reflns_Friedel_fraction_max 0.907
_reflns_number_gt 2498
_reflns_number_total 2510
_reflns_threshold_expression 'I > 2\s(I)'
_cod_data_source_file suppl_ncrs-2019-0541_suppl.cif
_cod_data_source_block shelx
_cod_original_sg_symbol_H-M 'C m'
_cod_database_code 8105040
_shelx_space_group_comment
;
The symmetry employed for this shelxl refinement is uniquely defined
by the following loop, which should always be used as a source of
symmetry information in preference to the above space-group names.
They are only intended as comments.
;
_shelx_estimated_absorpt_t_min 0.249
_shelx_estimated_absorpt_t_max 0.698

loop_
_space_group_symop_operation_xyz
'x, y, z'
'x, -y, z'
'x+1/2, y+1/2, z'
'x+1/2, -y+1/2, z'

loop_
_atom_site_label
_atom_site_type_symbol
_atom_site_fract_x
_atom_site_fract_y
_atom_site_fract_z
_atom_site_U_iso_or_equiv
_atom_site_adp_type
_atom_site_occupancy
_atom_site_site_symmetry_order
_atom_site_calc_flag
_atom_site_refinement_flags_posn
_atom_site_refinement_flags_adp
_atom_site_refinement_flags_occupancy
_atom_site_disorder_assembly
_atom_site_disorder_group
Sn Sn 0.46363(3) 0.5000 0.38467(4) 0.01593(10) Uani 1 2 d S T P . .
Br1 Br 0.41540(7) 0.5000 0.76184(9) 0.02340(15) Uani 1 2 d S T P . .
Br2 Br 0.15628(7) 0.5000 0.24379(8) 0.01954(14) Uani 1 2 d S T P . .
Br3 Br 0.02290(6) 0.25850(2) 0.21959(8) 0.02924(13) Uani 1 1 d . . . . .
S1 S 0.84061(18) 0.5000 0.7253(2) 0.0188(3) Uani 1 2 d S T P . .
O1 O 0.7397(5) 0.5000 0.5078(7) 0.0225(9) Uani 1 2 d S T P . .
C1 C 0.5227(5) 0.42751(15) 0.2760(7) 0.0214(9) Uani 1 1 d . . . . .
H1A H 0.5540 0.4312 0.1339 0.026 Uiso 1 1 calc R U . . .
H1B H 0.6183 0.4153 0.3699 0.026 Uiso 1 1 calc R U . . .
C2 C 0.3954(5) 0.38851(14) 0.2647(7) 0.0185(8) Uani 1 1 d . . . . .
C3 C 0.3060(6) 0.37553(15) 0.0714(7) 0.0207(8) Uani 1 1 d . . . . .
H3 H 0.3216 0.3932 -0.0521 0.025 Uiso 1 1 calc R U . . .
C4 C 0.1948(5) 0.33718(15) 0.0582(7) 0.0213(9) Uani 1 1 d . . . . .
H4 H 0.1351 0.3283 -0.0734 0.026 Uiso 1 1 calc R U . . .
C5 C 0.1723(5) 0.31206(15) 0.2396(7) 0.0218(9) Uani 1 1 d . . . . .
C6 C 0.2572(6) 0.32443(16) 0.4326(7) 0.0245(9) Uani 1 1 d . . . . .
H6 H 0.2401 0.3070 0.5559 0.029 Uiso 1 1 calc R U . . .
C7 C 0.3677(6) 0.36280(16) 0.4433(7) 0.0235(9) Uani 1 1 d . . . . .
H7 H 0.4258 0.3717 0.5758 0.028 Uiso 1 1 calc R U . . .
C8 C 0.9797(5) 0.55141(17) 0.7211(7) 0.0207(9) Uani 1 1 d . . . . .
H8A H 1.0687 0.5483 0.8391 0.025 Uiso 1 1 calc R U . . .
H8B H 1.0260 0.5512 0.5876 0.025 Uiso 1 1 calc R U . . .
C9 C 0.8897(5) 0.59888(15) 0.7409(7) 0.0202(8) Uani 1 1 d . . . . .
C10 C 0.8210(6) 0.60822(17) 0.9231(7) 0.0237(9) Uani 1 1 d . . . . .
H10 H 0.8320 0.5846 1.0339 0.028 Uiso 1 1 calc R U . . .
C11 C 0.7373(6) 0.65153(18) 0.9427(8) 0.0282(10) Uani 1 1 d . . . . .
H11 H 0.6894 0.6575 1.0658 0.034 Uiso 1 1 calc R U . . .
C12 C 0.7232(6) 0.68634(18) 0.7826(9) 0.0298(10) Uani 1 1 d . . . . .
H12 H 0.6664 0.7163 0.7969 0.036 Uiso 1 1 calc R U . . .
C13 C 0.7912(7) 0.67772(17) 0.6023(8) 0.0292(10) Uani 1 1 d . . . . .
H13 H 0.7811 0.7016 0.4925 0.035 Uiso 1 1 calc R U . . .
C14 C 0.8747(6) 0.63376(17) 0.5826(7) 0.0242(9) Uani 1 1 d . . . . .
H14 H 0.9218 0.6278 0.4589 0.029 Uiso 1 1 calc R U . . .

loop_
_atom_site_aniso_label
_atom_site_aniso_U_11
_atom_site_aniso_U_22
_atom_site_aniso_U_33
_atom_site_aniso_U_23
_atom_site_aniso_U_13
_atom_site_aniso_U_12
Sn 0.01546(19) 0.01502(16) 0.01735(18) 0.000 0.00247(13) 0.000
Br1 0.0208(3) 0.0332(3) 0.0160(3) 0.000 0.0019(2) 0.000
Br2 0.0162(3) 0.0245(3) 0.0176(3) 0.000 0.0011(2) 0.000
Br3 0.0243(2) 0.0184(2) 0.0456(3) 0.00117(18) 0.0070(2) -0.00238(18)
S1 0.0163(7) 0.0207(6) 0.0193(6) 0.000 0.0016(5) 0.000
O1 0.016(2) 0.027(2) 0.023(2) 0.000 -0.0023(17) 0.000
C1 0.019(2) 0.0170(19) 0.028(2) -0.0061(16) 0.0044(18) 0.0010(16)
C2 0.016(2) 0.0151(18) 0.025(2) -0.0021(16) 0.0044(16) 0.0056(16)
C3 0.023(2) 0.0167(19) 0.022(2) 0.0002(16) 0.0032(16) 0.0020(17)
C4 0.019(2) 0.0196(19) 0.025(2) -0.0023(16) 0.0007(18) 0.0008(17)
C5 0.018(2) 0.0132(18) 0.034(2) 0.0005(17) 0.0047(18) 0.0013(16)
C6 0.029(2) 0.020(2) 0.027(2) 0.0049(16) 0.0093(18) 0.0051(17)
C7 0.026(2) 0.020(2) 0.024(2) -0.0019(17) 0.0019(18) 0.0073(17)
C8 0.016(2) 0.024(2) 0.022(2) 0.0003(16) 0.0014(16) -0.0034(16)
C9 0.015(2) 0.0212(19) 0.024(2) -0.0017(17) 0.0009(17) -0.0055(16)
C10 0.025(2) 0.021(2) 0.026(2) 0.0002(18) 0.0045(18) -0.0048(18)
C11 0.027(3) 0.026(2) 0.033(2) -0.0050(19) 0.010(2) -0.0070(19)
C12 0.026(2) 0.020(2) 0.043(3) -0.0022(19) 0.006(2) -0.002(2)
C13 0.033(3) 0.023(2) 0.031(2) 0.0055(19) 0.001(2) -0.002(2)
C14 0.026(2) 0.024(2) 0.022(2) 0.0013(17) 0.0015(18) -0.0062(18)

loop_
_atom_type_symbol
_atom_type_description
_atom_type_scat_dispersion_real
_atom_type_scat_dispersion_imag
_atom_type_scat_source
C C 0.0181 0.0091 'International Tables Vol C Tables 4.2.6.8 and 6.1.1.4'
H H 0.0000 0.0000 'International Tables Vol C Tables 4.2.6.8 and 6.1.1.4'
Br Br -0.6763 1.2805 'International Tables Vol C Tables 4.2.6.8 and 6.1.1.4'
O O 0.0492 0.0322 'International Tables Vol C Tables 4.2.6.8 and 6.1.1.4'
S S 0.3331 0.5567 'International Tables Vol C Tables 4.2.6.8 and 6.1.1.4'
Sn Sn 0.0259 5.4591 'International Tables Vol C Tables 4.2.6.8 and 6.1.1.4'

loop_
_geom_angle_atom_site_label_1
_geom_angle_atom_site_label_2
_geom_angle_atom_site_label_3
_geom_angle
_geom_angle_site_symmetry_1
_geom_angle_site_symmetry_3
C1 Sn C1 130.0(2) 2_565 .
C1 Sn O1 81.19(13) 2_565 .
C1 Sn O1 81.19(13) . .
C1 Sn Br1 112.80(12) 2_565 .
C1 Sn Br1 112.80(12) . .
O1 Sn Br1 87.85(10) . .
C1 Sn Br2 98.60(12) 2_565 .
C1 Sn Br2 98.60(12) . .
O1 Sn Br2 179.47(10) . .
Br1 Sn Br2 92.68(2) . .
O1 S1 C8 105.14(18) . 2_565
O1 S1 C8 105.14(18) . .
C8 S1 C8 99.6(3) 2_565 .
S1 O1 Sn 134.7(2) . .
C2 C1 Sn 117.3(3) . .
C2 C1 H1A 108.0 . .
Sn C1 H1A 108.0 . .
C2 C1 H1B 108.0 . .
Sn C1 H1B 108.0 . .
H1A C1 H1B 107.2 . .
C7 C2 C3 118.4(4) . .
C7 C2 C1 121.0(4) . .
C3 C2 C1 120.6(4) . .
C4 C3 C2 120.8(4) . .
C4 C3 H3 119.6 . .
C2 C3 H3 119.6 . .
C5 C4 C3 119.0(4) . .
C5 C4 H4 120.5 . .
C3 C4 H4 120.5 . .
C6 C5 C4 121.5(4) . .
C6 C5 Br3 119.7(3) . .
C4 C5 Br3 118.8(3) . .
C5 C6 C7 118.8(4) . .
C5 C6 H6 120.6 . .
C7 C6 H6 120.6 . .
C6 C7 C2 121.5(4) . .
C6 C7 H7 119.2 . .
C2 C7 H7 119.2 . .
C9 C8 S1 108.5(3) . .
C9 C8 H8A 110.0 . .
S1 C8 H8A 110.0 . .
C9 C8 H8B 110.0 . .
S1 C8 H8B 110.0 . .
H8A C8 H8B 108.4 . .
C14 C9 C10 119.2(4) . .
C14 C9 C8 121.0(4) . .
C10 C9 C8 119.8(4) . .
C11 C10 C9 120.4(4) . .
C11 C10 H10 119.8 . .
C9 C10 H10 119.8 . .
C10 C11 C12 119.9(4) . .
C10 C11 H11 120.1 . .
C12 C11 H11 120.1 . .
C11 C12 C13 120.4(5) . .
C11 C12 H12 119.8 . .
C13 C12 H12 119.8 . .
C12 C13 C14 119.5(4) . .
C12 C13 H13 120.2 . .
C14 C13 H13 120.2 . .
C9 C14 C13 120.6(5) . .
C9 C14 H14 119.7 . .
C13 C14 H14 119.7 . .

loop_
_geom_bond_atom_site_label_1
_geom_bond_atom_site_label_2
_geom_bond_distance
_geom_bond_site_symmetry_2
Sn C1 2.159(4) 2_565
Sn C1 2.159(4) .
Sn O1 2.343(4) .
Sn Br1 2.5115(6) .
Sn Br2 2.6131(7) .
Br3 C5 1.908(4) .
S1 O1 1.528(5) .
S1 C8 1.817(4) 2_565
S1 C8 1.817(4) .
C1 C2 1.496(6) .
C1 H1A 0.9900 .
C1 H1B 0.9900 .
C2 C7 1.388(6) .
C2 C3 1.401(6) .
C3 C4 1.389(6) .
C3 H3 0.9500 .
C4 C5 1.384(6) .
C4 H4 0.9500 .
C5 C6 1.380(7) .
C6 C7 1.387(7) .
C6 H6 0.9500 .
C7 H7 0.9500 .
C8 C9 1.503(6) .
C8 H8A 0.9900 .
C8 H8B 0.9900 .
C9 C14 1.378(6) .
C9 C10 1.399(6) .
C10 C11 1.380(7) .
C10 H10 0.9500 .
C11 C12 1.385(8) .
C11 H11 0.9500 .
C12 C13 1.382(7) .
C12 H12 0.9500 .
C13 C14 1.394(7) .
C13 H13 0.9500 .
C14 H14 0.9500 .

loop_
_geom_torsion_atom_site_label_1
_geom_torsion_atom_site_label_2
_geom_torsion_atom_site_label_3
_geom_torsion_atom_site_label_4
_geom_torsion
_geom_torsion_site_symmetry_1
_geom_torsion_site_symmetry_2
_geom_torsion_site_symmetry_3
_geom_torsion_site_symmetry_4
C8 S1 O1 Sn 127.70(16) 2_565 . . .
C8 S1 O1 Sn -127.70(16) . . . .
Sn C1 C2 C7 -80.8(4) . . . .
Sn C1 C2 C3 102.1(4) . . . .
C7 C2 C3 C4 -1.3(6) . . . .
C1 C2 C3 C4 175.9(4) . . . .
C2 C3 C4 C5 0.5(6) . . . .
C3 C4 C5 C6 0.3(6) . . . .
C3 C4 C5 Br3 -178.7(3) . . . .
C4 C5 C6 C7 -0.3(6) . . . .
Br3 C5 C6 C7 178.7(3) . . . .
C5 C6 C7 C2 -0.5(6) . . . .
C3 C2 C7 C6 1.3(6) . . . .
C1 C2 C7 C6 -175.8(4) . . . .
O1 S1 C8 C9 75.7(3) . . . .
C8 S1 C8 C9 -175.65(19) 2_565 . . .
S1 C8 C9 C14 -117.7(4) . . . .
S1 C8 C9 C10 62.8(5) . . . .
C14 C9 C10 C11 0.9(7) . . . .
C8 C9 C10 C11 -179.6(4) . . . .
C9 C10 C11 C12 -1.0(7) . . . .
C10 C11 C12 C13 0.6(8) . . . .
C11 C12 C13 C14 -0.2(8) . . . .
C10 C9 C14 C13 -0.5(7) . . . .
C8 C9 C14 C13 -179.9(4) . . . .
C12 C13 C14 C9 0.1(8) . . . .
